data_2023183
loop_
_publ_author_name
'Hayward, Emily R.'
'Zeller, Matthias'
'Mezei, Gellert'

_publ_section_title
;
 Chiral <i>versus</i> achiral crystal structures of
 4-benzyl-1<i>H</i>-pyrazole and its 3,5-di-amino derivative.
;
_journal_issue 'Pt 7'
_journal_name_full 'Acta crystallographica. Section E, Crystallographic communications'
_journal_page_first 800
_journal_page_last 805
_journal_paper_doi 10.1107/S2056989024006182
_journal_volume 80
_journal_year 2024
_chemical_formula_iupac 'C10 H12 N4'
_chemical_formula_moiety 'C10 H12 N4'
_chemical_formula_sum 'C10 H12 N4'
_chemical_formula_weight 188.24
_chemical_name_systematic
;
3,5-Diamino-4-benzyl-1<i>H</i>-pyrazole
;
_space_group_crystal_system monoclinic
_space_group_IT_number 14
_space_group_name_Hall '-P 2ybc'
_space_group_name_H-M_alt 'P 1 21/c 1'
_atom_sites_solution_hydrogens mixed
_atom_sites_solution_primary dual
_atom_sites_solution_secondary difmap
_audit_creation_method SHELXL-2019/3
_cell_angle_alpha 90
_cell_angle_beta 98.247(6)
_cell_angle_gamma 90
_cell_formula_units_Z 4
_cell_length_a 17.410(2)
_cell_length_b 4.7271(7)
_cell_length_c 11.4664(15)
_cell_measurement_reflns_used 7332
_cell_measurement_temperature 150(2)
_cell_measurement_theta_max 79.3378
_cell_measurement_theta_min 5.1342
_cell_volume 933.9(2)
_computing_cell_refinement
;
SAINT V8.40B (Bruker, 2020)
;
_computing_data_collection
;
APEX5 v2023.9-2 (Bruker, 2023)
;
_computing_data_reduction
;
SAINT V8.40B (Bruker, 2020)
;
_computing_molecular_graphics '<i>CrystalMaker</i> (CrystalMaker Software, 2003)'
_computing_structure_refinement
;
<i>SHELXL2019/2</i> (Sheldrick, 2015b),
<i>ShelXle</i> Rev1613 (H\"ubschle <i>et al.</i>,  2011)
;
_computing_structure_solution
;
<i>SHELXT</i> (Sheldrick, 2015a)
;
_diffrn_ambient_temperature 150(2)
_diffrn_detector_area_resol_mean 7.4074
_diffrn_measured_fraction_theta_full 0.996
_diffrn_measured_fraction_theta_max 0.971
_diffrn_measurement_device 'four circle diffractometer'
_diffrn_measurement_device_type 'Bruker AXS D8 Quest'
_diffrn_measurement_method 'omega and phi scans'
_diffrn_radiation_monochromator 'HELIOS multilayer Montel optics'
_diffrn_radiation_type CuK\a
_diffrn_radiation_wavelength 1.54178
_diffrn_reflns_av_R_equivalents 0.0626
_diffrn_reflns_av_unetI/netI 0.0524
_diffrn_reflns_limit_h_max 21
_diffrn_reflns_limit_h_min -22
_diffrn_reflns_limit_k_max 5
_diffrn_reflns_limit_k_min -5
_diffrn_reflns_limit_l_max 14
_diffrn_reflns_limit_l_min -14
_diffrn_reflns_number 10090
_diffrn_reflns_theta_full 67.679
_diffrn_reflns_theta_max 79.784
_diffrn_reflns_theta_min 5.134
_diffrn_source 'I-mu-S 3.0 microsource X-ray tube'
_diffrn_source_current '1.1 mA'
_diffrn_source_voltage '50 kV'
_exptl_absorpt_coefficient_mu 0.685
_exptl_absorpt_correction_T_max 0.7543
_exptl_absorpt_correction_T_min 0.5428
_exptl_absorpt_correction_type multi-scan
_exptl_absorpt_process_details
;
(SADABS; Krause <i>et al.</i>,  2015)
;
_exptl_crystal_colour colourless
_exptl_crystal_density_diffrn 1.339
_exptl_crystal_description block
_exptl_crystal_F_000 400
_exptl_crystal_size_max 0.230
_exptl_crystal_size_mid 0.210
_exptl_crystal_size_min 0.110
_refine_diff_density_max 0.212
_refine_diff_density_min -0.204
_refine_ls_extinction_method none
_refine_ls_goodness_of_fit_ref 1.026
_refine_ls_hydrogen_treatment mixed
_refine_ls_matrix_type full
_refine_ls_number_parameters 142
_refine_ls_number_reflns 1963
_refine_ls_number_restraints 0
_refine_ls_restrained_S_all 1.026
_refine_ls_R_factor_all 0.0430
_refine_ls_R_factor_gt 0.0376
_refine_ls_shift/su_max 0.000
_refine_ls_shift/su_mean 0.000
_refine_ls_structure_factor_coef Fsqd
_refine_ls_weighting_details 'w=1/[\s^2^(Fo^2^)+(0.0335P)^2^+0.2938P] where P=(Fo^2^+2Fc^2^)/3'
_refine_ls_weighting_scheme calc
_refine_ls_wR_factor_gt 0.0932
_refine_ls_wR_factor_ref 0.0952
_reflns_number_gt 1817
_reflns_number_total 1963
_reflns_threshold_expression 'I > 2\s(I)'
_cod_data_source_file vm2305.cif
_cod_data_source_block 2
_cod_depositor_comments 'Adding full bibliography for 2023182--2023183.cif.'
_cod_original_sg_symbol_H-M 'P 21/c'
_cod_database_code 2023183
_shelx_space_group_comment
;
The symmetry employed for this shelxl refinement is uniquely defined
by the following loop, which should always be used as a source of
symmetry information in preference to the above space-group names.
They are only intended as comments.
;
_shelx_estimated_absorpt_t_min 0.858
_shelx_estimated_absorpt_t_max 0.928

loop_
_space_group_symop_operation_xyz
'x, y, z'
'-x, y+1/2, -z+1/2'
'-x, -y, -z'
'x, -y-1/2, z-1/2'

loop_
_atom_site_type_symbol
_atom_site_label
_atom_site_fract_x
_atom_site_fract_y
_atom_site_fract_z
_atom_site_U_iso_or_equiv
_atom_site_adp_type
_atom_site_calc_flag
_atom_site_occupancy
_atom_site_disorder_assembly
_atom_site_disorder_group
N N1 0.45388(5) 0.6148(2) 0.34503(8) 0.0242(2) Uani d 1 . .
N N2 0.42688(6) 0.7374(2) 0.23732(8) 0.0244(2) Uani d 1 . .
H H2 0.4576(9) 0.859(3) 0.2061(14) 0.037 Uiso d 1 . .
N N3 0.39960(6) 0.2960(2) 0.47002(8) 0.0245(2) Uani d 1 . .
H H3A 0.4465(10) 0.288(3) 0.5142(14) 0.037 Uiso d 1 . .
H H3B 0.3739(9) 0.129(4) 0.4651(14) 0.037 Uiso d 1 . .
N N4 0.32068(6) 0.7197(2) 0.08053(8) 0.0253(2) Uani d 1 . .
H H4A 0.3421(9) 0.876(4) 0.0527(14) 0.038 Uiso d 1 . .
H H4B 0.2685(10) 0.736(3) 0.0774(14) 0.038 Uiso d 1 . .
C C1 0.39646(6) 0.4405(2) 0.36362(9) 0.0214(2) Uani d 1 . .
C C2 0.33394(6) 0.4435(2) 0.27059(9) 0.0215(2) Uani d 1 . .
C C3 0.35673(6) 0.6383(2) 0.19157(9) 0.0218(2) Uani d 1 . .
C C4 0.26130(6) 0.2683(2) 0.25826(9) 0.0240(2) Uani d 1 . .
H H4C 0.273491 0.083850 0.297498 0.029 Uiso calc 1 . .
H H4D 0.244323 0.230743 0.173545 0.029 Uiso calc 1 . .
C C5 0.19460(6) 0.4035(2) 0.30979(9) 0.0241(2) Uani d 1 . .
C C6 0.18121(7) 0.3371(3) 0.42321(10) 0.0302(3) Uani d 1 . .
H H6 0.213624 0.203060 0.468164 0.036 Uiso calc 1 . .
C C7 0.12111(7) 0.4639(3) 0.47196(11) 0.0364(3) Uani d 1 . .
H H7 0.112630 0.415162 0.549475 0.044 Uiso calc 1 . .
C C8 0.07384(8) 0.6599(3) 0.40819(14) 0.0407(3) Uani d 1 . .
H H8 0.033299 0.748953 0.441860 0.049 Uiso calc 1 . .
C C9 0.08595(8) 0.7262(3) 0.29431(15) 0.0450(4) Uani d 1 . .
H H9 0.053343 0.859940 0.249479 0.054 Uiso calc 1 . .
C C10 0.14562(7) 0.5973(3) 0.24591(12) 0.0359(3) Uani d 1 . .
H H10 0.153077 0.642532 0.167597 0.043 Uiso calc 1 . .

loop_
_atom_site_aniso_label
_atom_site_aniso_U_11
_atom_site_aniso_U_22
_atom_site_aniso_U_33
_atom_site_aniso_U_12
_atom_site_aniso_U_13
_atom_site_aniso_U_23
N1 0.0249(5) 0.0267(5) 0.0216(4) 0.0011(4) 0.0054(4) 0.0021(3)
N2 0.0252(5) 0.0264(5) 0.0225(4) -0.0012(4) 0.0070(4) 0.0042(3)
N3 0.0280(5) 0.0265(5) 0.0192(4) -0.0016(4) 0.0036(4) 0.0026(4)
N4 0.0292(5) 0.0270(5) 0.0203(4) 0.0014(4) 0.0057(4) 0.0028(3)
C1 0.0251(5) 0.0216(5) 0.0186(5) 0.0023(4) 0.0066(4) -0.0020(4)
C2 0.0247(5) 0.0220(5) 0.0187(5) 0.0010(4) 0.0061(4) -0.0012(4)
C3 0.0252(5) 0.0220(5) 0.0194(5) 0.0023(4) 0.0074(4) -0.0017(4)
C4 0.0287(6) 0.0245(5) 0.0191(5) -0.0031(4) 0.0044(4) -0.0018(4)
C5 0.0232(5) 0.0254(5) 0.0233(5) -0.0058(4) 0.0022(4) -0.0024(4)
C6 0.0301(6) 0.0383(6) 0.0222(5) -0.0012(5) 0.0032(4) -0.0021(5)
C7 0.0321(6) 0.0488(7) 0.0296(6) -0.0066(5) 0.0090(5) -0.0091(5)
C8 0.0269(6) 0.0408(7) 0.0567(8) -0.0031(5) 0.0144(6) -0.0124(6)
C9 0.0302(7) 0.0403(7) 0.0649(10) 0.0055(5) 0.0080(6) 0.0119(7)
C10 0.0306(6) 0.0392(7) 0.0381(7) 0.0000(5) 0.0062(5) 0.0115(5)

loop_
_atom_type_symbol
_atom_type_description
_atom_type_scat_dispersion_real
_atom_type_scat_dispersion_imag
_atom_type_scat_source
C C 0.0181 0.0091 'International Tables Vol C Tables 4.2.6.8 and 6.1.1.4'
H H 0.0000 0.0000 'International Tables Vol C Tables 4.2.6.8 and 6.1.1.4'
N N 0.0311 0.0180 'International Tables Vol C Tables 4.2.6.8 and 6.1.1.4'

loop_
_geom_angle_atom_site_label_1
_geom_angle_atom_site_label_2
_geom_angle_atom_site_label_3
_geom_angle_site_symmetry_1
_geom_angle_site_symmetry_3
_geom_angle
_geom_angle_publ_flag
C1 N1 N2 . . 103.56(9) ?
C3 N2 N1 . . 112.10(9) ?
C3 N2 H2 . . 129.1(10) ?
N1 N2 H2 . . 118.7(10) ?
C1 N3 H3A . . 115.6(10) ?
C1 N3 H3B . . 114.6(10) ?
H3A N3 H3B . . 113.7(14) ?
C3 N4 H4A . . 113.2(10) ?
C3 N4 H4B . . 112.2(10) ?
H4A N4 H4B . . 112.1(14) ?
N1 C1 N3 . . 120.41(10) ?
N1 C1 C2 . . 112.78(9) ?
N3 C1 C2 . . 126.62(10) ?
C3 C2 C1 . . 103.77(9) ?
C3 C2 C4 . . 128.31(10) ?
C1 C2 C4 . . 127.88(10) ?
N2 C3 C2 . . 107.78(9) ?
N2 C3 N4 . . 121.81(10) ?
C2 C3 N4 . . 130.32(10) ?
C2 C4 C5 . . 114.35(9) ?
C2 C4 H4C . . 108.7 ?
C5 C4 H4C . . 108.7 ?
C2 C4 H4D . . 108.7 ?
C5 C4 H4D . . 108.7 ?
H4C C4 H4D . . 107.6 ?
C10 C5 C6 . . 118.05(11) ?
C10 C5 C4 . . 121.30(10) ?
C6 C5 C4 . . 120.66(10) ?
C5 C6 C7 . . 121.06(12) ?
C5 C6 H6 . . 119.5 ?
C7 C6 H6 . . 119.5 ?
C8 C7 C6 . . 120.20(12) ?
C8 C7 H7 . . 119.9 ?
C6 C7 H7 . . 119.9 ?
C7 C8 C9 . . 119.43(12) ?
C7 C8 H8 . . 120.3 ?
C9 C8 H8 . . 120.3 ?
C10 C9 C8 . . 120.05(13) ?
C10 C9 H9 . . 120.0 ?
C8 C9 H9 . . 120.0 ?
C5 C10 C9 . . 121.20(12) ?
C5 C10 H10 . . 119.4 ?
C9 C10 H10 . . 119.4 ?

loop_
_geom_bond_atom_site_label_1
_geom_bond_atom_site_label_2
_geom_bond_site_symmetry_2
_geom_bond_distance
_geom_bond_publ_flag
N1 C1 . 1.3360(14) ?
N1 N2 . 1.3839(13) ?
N2 C3 . 1.3425(15) ?
N2 H2 . 0.894(16) ?
N3 C1 . 1.3924(13) ?
N3 H3A . 0.898(17) ?
N3 H3B . 0.905(17) ?
N4 C3 . 1.3906(14) ?
N4 H4A . 0.905(17) ?
N4 H4B . 0.907(17) ?
C1 C2 . 1.4106(15) ?
C2 C3 . 1.3892(14) ?
C2 C4 . 1.5012(15) ?
C4 C5 . 1.5174(15) ?
C4 H4C . 0.9900 ?
C4 H4D . 0.9900 ?
C5 C10 . 1.3869(17) ?
C5 C6 . 1.3896(15) ?
C6 C7 . 1.3906(17) ?
C6 H6 . 0.9500 ?
C7 C8 . 1.378(2) ?
C7 H7 . 0.9500 ?
C8 C9 . 1.388(2) ?
C8 H8 . 0.9500 ?
C9 C10 . 1.3871(19) ?
C9 H9 . 0.9500 ?
C10 H10 . 0.9500 ?

loop_
_geom_hbond_atom_site_label_D
_geom_hbond_atom_site_label_H
_geom_hbond_atom_site_label_A
_geom_hbond_site_symmetry_A
_geom_hbond_distance_DH
_geom_hbond_distance_HA
_geom_hbond_distance_DA
_geom_hbond_angle_DHA
_geom_hbond_publ_flag
N2 H2 N1 2_655 0.894(16) 2.108(16) 2.9912(13) 169.7(14) yes
N3 H3A N1 3_666 0.898(17) 2.240(17) 3.1032(14) 161.0(13) yes
N3 H3B N4 4_566 0.905(17) 2.383(16) 3.1521(14) 142.8(13) yes
N4 H4A N3 4_575 0.905(17) 2.140(18) 3.0388(14) 171.7(14) yes

loop_
_geom_torsion_atom_site_label_1
_geom_torsion_atom_site_label_2
_geom_torsion_atom_site_label_3
_geom_torsion_atom_site_label_4
_geom_torsion_site_symmetry_1
_geom_torsion_site_symmetry_2
_geom_torsion_site_symmetry_3
_geom_torsion_site_symmetry_4
_geom_torsion
_geom_torsion_publ_flag
C1 N1 N2 C3 . . . . -1.02(11) ?
N2 N1 C1 N3 . . . . -174.26(9) ?
N2 N1 C1 C2 . . . . 0.95(11) ?
N1 C1 C2 C3 . . . . -0.55(12) ?
N3 C1 C2 C3 . . . . 174.30(10) ?
N1 C1 C2 C4 . . . . 177.35(10) ?
N3 C1 C2 C4 . . . . -7.80(17) ?
N1 N2 C3 C2 . . . . 0.72(12) ?
N1 N2 C3 N4 . . . . -176.05(9) ?
C1 C2 C3 N2 . . . . -0.11(11) ?
C4 C2 C3 N2 . . . . -178.00(10) ?
C1 C2 C3 N4 . . . . 176.29(10) ?
C4 C2 C3 N4 . . . . -1.60(18) ?
C3 C2 C4 C5 . . . . -92.03(13) ?
C1 C2 C4 C5 . . . . 90.56(13) ?
C2 C4 C5 C10 . . . . 83.88(13) ?
C2 C4 C5 C6 . . . . -95.73(12) ?
C10 C5 C6 C7 . . . . -0.83(18) ?
C4 C5 C6 C7 . . . . 178.80(11) ?
C5 C6 C7 C8 . . . . -0.36(19) ?
C6 C7 C8 C9 . . . . 1.0(2) ?
C7 C8 C9 C10 . . . . -0.5(2) ?
C6 C5 C10 C9 . . . . 1.34(19) ?
C4 C5 C10 C9 . . . . -178.28(12) ?
C8 C9 C10 C5 . . . . -0.7(2) ?
